data_7220689
loop_
_publ_author_name
'Xu, Li'
'Wang, Pengfei'
'Zhang, Juanjuan'
'Wu, Wei'
'Shi, Jianwu'
'Yuan, Jianfang'
'Wang, Hua'
'Han, Hui'

_publ_section_title
;
 Synthesis and Spectroscopic Properties of Propeller Typed
 2,4,6-Tri(anthracen-9-yl)-1,3,5-triazine
;
_journal_name_full 'RSC Adv.'
_journal_paper_doi 10.1039/C5RA08833J
_journal_year 2015
_chemical_formula_sum 'C32 H21 N3 O'
_chemical_formula_weight 463.52
_chemical_name_systematic
; 
 ? 
;
_space_group_IT_number 14
_symmetry_cell_setting monoclinic
_symmetry_space_group_name_Hall '-P 2ybc'
_symmetry_space_group_name_H-M 'P 1 21/c 1'
_atom_sites_solution_hydrogens geom
_atom_sites_solution_primary direct
_atom_sites_solution_secondary difmap
_audit_creation_method SHELXL-97
_audit_update_record
;
2015-01-28 deposited with the CCDC.
2015-06-04 downloaded from the CCDC.
;
_cell_angle_alpha 90.00
_cell_angle_beta 104.463(15)
_cell_angle_gamma 90.00
_cell_formula_units_Z 4
_cell_length_a 7.930(3)
_cell_length_b 17.081(7)
_cell_length_c 18.143(6)
_cell_measurement_temperature 293(2)
_cell_volume 2379.6(16)
_computing_structure_refinement 'SHELXL-97 (Sheldrick, 2008)'
_computing_structure_solution 'SHELXS-97 (Sheldrick, 2008)'
_diffrn_ambient_temperature 293(2)
_diffrn_measured_fraction_theta_full 0.999
_diffrn_measured_fraction_theta_max 0.999
_diffrn_radiation_monochromator graphite
_diffrn_radiation_source 'fine-focus sealed tube'
_diffrn_radiation_type MoK\a
_diffrn_radiation_wavelength 0.71073
_diffrn_reflns_av_R_equivalents 0.0682
_diffrn_reflns_av_sigmaI/netI 0.0815
_diffrn_reflns_limit_h_max 9
_diffrn_reflns_limit_h_min -9
_diffrn_reflns_limit_k_max 12
_diffrn_reflns_limit_k_min -20
_diffrn_reflns_limit_l_max 21
_diffrn_reflns_limit_l_min -21
_diffrn_reflns_number 11990
_diffrn_reflns_theta_full 25.10
_diffrn_reflns_theta_max 25.10
_diffrn_reflns_theta_min 1.66
_exptl_absorpt_coefficient_mu 0.079
_exptl_absorpt_correction_T_max 0.9898
_exptl_absorpt_correction_T_min 0.9614
_exptl_absorpt_correction_type multi-scan
_exptl_absorpt_process_details SADABS
_exptl_crystal_density_diffrn 1.294
_exptl_crystal_density_method 'not measured'
_exptl_crystal_F_000 968
_exptl_crystal_size_max 0.50
_exptl_crystal_size_mid 0.17
_exptl_crystal_size_min 0.13
_refine_diff_density_max 0.159
_refine_diff_density_min -0.188
_refine_diff_density_rms 0.040
_refine_ls_extinction_method none
_refine_ls_goodness_of_fit_ref 1.009
_refine_ls_hydrogen_treatment constr
_refine_ls_matrix_type full
_refine_ls_number_parameters 326
_refine_ls_number_reflns 4235
_refine_ls_number_restraints 0
_refine_ls_restrained_S_all 1.009
_refine_ls_R_factor_all 0.1112
_refine_ls_R_factor_gt 0.0508
_refine_ls_shift/su_max 0.000
_refine_ls_shift/su_mean 0.000
_refine_ls_structure_factor_coef Fsqd
_refine_ls_weighting_details 'calc w=1/[\s^2^(Fo^2^)+(0.0467P)^2^+0.0000P] where P=(Fo^2^+2Fc^2^)/3'
_refine_ls_weighting_scheme calc
_refine_ls_wR_factor_gt 0.1065
_refine_ls_wR_factor_ref 0.1318
_reflns_number_gt 2271
_reflns_number_total 4235
_reflns_threshold_expression >2sigma(I)
_cod_data_source_file c5ra08833j2.cif
_cod_data_source_block a
_cod_depositor_comments
;
The following automatic conversions were performed:

'_symmetry_cell_setting' value 'Monoclinic' changed to 'monoclinic'
according to
/usr/data/users/saulius/crontab/automatic-downloads/rss-feeds/RSC/lib/dictionaries/cif_core.dic
dictionary named 'cif_core.dic' version 2.4.2 from 2011-04-26.

'_exptl_absorpt_correction_type' value 'Multi-scan' changed to
'multi-scan' according to
/usr/data/users/saulius/crontab/automatic-downloads/rss-feeds/RSC/lib/dictionaries/cif_core.dic
dictionary named 'cif_core.dic' version 2.4.2 from 2011-04-26.

Automatic conversion script
Id: cif_fix_values 3271 2015-04-21 07:52:19Z andrius 
;
_cod_original_cell_volume 2379.6(15)
_cod_original_sg_symbol_H-M 'P2(1)/c  '
_cod_database_code 7220689

loop_
_symmetry_equiv_pos_as_xyz
'x, y, z'
'-x, y+1/2, -z+1/2'
'-x, -y, -z'
'x, -y-1/2, z-1/2'

loop_
_atom_site_label
_atom_site_type_symbol
_atom_site_fract_x
_atom_site_fract_y
_atom_site_fract_z
_atom_site_U_iso_or_equiv
_atom_site_adp_type
_atom_site_occupancy
_atom_site_symmetry_multiplicity
_atom_site_calc_flag
_atom_site_refinement_flags
O1 O 0.6817(2) 0.89757(10) 0.85060(9) 0.0533(5) Uani 1 1 d .
N1 N 0.8713(2) 0.84973(11) 0.95857(10) 0.0397(5) Uani 1 1 d .
N2 N 0.8594(2) 0.71264(11) 0.98197(10) 0.0433(5) Uani 1 1 d .
N3 N 0.6610(2) 0.76999(12) 0.87489(11) 0.0458(5) Uani 1 1 d .
C1 C 0.4986(3) 0.60811(15) 0.92355(14) 0.0492(7) Uani 1 1 d .
C2 C 0.4309(4) 0.65405(16) 0.97544(16) 0.0604(8) Uani 1 1 d .
H2A H 0.4819 0.7021 0.9917 0.073 Uiso 1 1 calc R
C3 C 0.2938(4) 0.62904(19) 1.00162(19) 0.0772(10) Uani 1 1 d .
H3A H 0.2528 0.6599 1.0356 0.093 Uiso 1 1 calc R
C4 C 0.2133(4) 0.5566(2) 0.9777(2) 0.0832(11) Uani 1 1 d .
H4A H 0.1197 0.5401 0.9960 0.100 Uiso 1 1 calc R
C5 C 0.2717(4) 0.5109(2) 0.9278(2) 0.0809(11) Uani 1 1 d .
H5A H 0.2169 0.4634 0.9124 0.097 Uiso 1 1 calc R
C6 C 0.4155(4) 0.53446(17) 0.89872(17) 0.0606(8) Uani 1 1 d .
C7 C 0.4809(4) 0.48855(17) 0.84826(18) 0.0712(10) Uani 1 1 d .
H7A H 0.4255 0.4416 0.8313 0.085 Uiso 1 1 calc R
C8 C 0.6253(4) 0.51015(17) 0.82233(16) 0.0625(8) Uani 1 1 d .
C9 C 0.7092(3) 0.58325(14) 0.84752(14) 0.0491(7) Uani 1 1 d .
C10 C 0.6428(3) 0.63146(14) 0.89714(14) 0.0450(7) Uani 1 1 d .
C11 C 0.8575(4) 0.60392(16) 0.82088(15) 0.0595(8) Uani 1 1 d .
H11A H 0.9147 0.6508 0.8368 0.071 Uiso 1 1 calc R
C12 C 0.9178(4) 0.55650(19) 0.77246(17) 0.0739(9) Uani 1 1 d .
H12A H 1.0146 0.5714 0.7556 0.089 Uiso 1 1 calc R
C13 C 0.8341(5) 0.4854(2) 0.7481(2) 0.0888(11) Uani 1 1 d .
H13A H 0.8762 0.4538 0.7150 0.107 Uiso 1 1 calc R
C14 C 0.6935(5) 0.46182(19) 0.77182(19) 0.0814(11) Uani 1 1 d .
H14A H 0.6408 0.4141 0.7553 0.098 Uiso 1 1 calc R
C15 C 0.7259(3) 0.70911(14) 0.91936(13) 0.0404(6) Uani 1 1 d .
C16 C 0.7421(3) 0.83779(14) 0.89718(13) 0.0394(6) Uani 1 1 d .
C17 C 0.9263(3) 0.78417(14) 0.99937(12) 0.0374(6) Uani 1 1 d .
C18 C 0.7628(4) 0.97320(15) 0.86860(17) 0.0676(8) Uani 1 1 d .
H18A H 0.7139 1.0095 0.8286 0.101 Uiso 1 1 calc R
H18B H 0.8858 0.9686 0.8736 0.101 Uiso 1 1 calc R
H18C H 0.7427 0.9918 0.9156 0.101 Uiso 1 1 calc R
C19 C 1.0745(3) 0.79277(13) 1.06874(12) 0.0373(6) Uani 1 1 d .
C20 C 1.0560(3) 0.76325(14) 1.13932(13) 0.0402(6) Uani 1 1 d .
C21 C 1.2020(3) 0.76838(14) 1.20477(13) 0.0434(6) Uani 1 1 d .
C22 C 1.3574(3) 0.80101(15) 1.19720(14) 0.0505(7) Uani 1 1 d .
H22A H 1.4515 0.8031 1.2397 0.061 Uiso 1 1 calc R
C23 C 1.3777(3) 0.83074(14) 1.12825(14) 0.0440(7) Uani 1 1 d .
C24 C 1.2330(3) 0.82776(13) 1.06199(13) 0.0405(6) Uani 1 1 d .
C25 C 1.2617(3) 0.85877(15) 0.99300(14) 0.0507(7) Uani 1 1 d .
H25A H 1.1715 0.8571 0.9490 0.061 Uiso 1 1 calc R
C26 C 1.4169(3) 0.89070(16) 0.98966(16) 0.0573(7) Uani 1 1 d .
H26A H 1.4308 0.9104 0.9438 0.069 Uiso 1 1 calc R
C27 C 1.5573(3) 0.89419(17) 1.05548(18) 0.0626(8) Uani 1 1 d .
H27A H 1.6627 0.9165 1.0529 0.075 Uiso 1 1 calc R
C28 C 1.5377(3) 0.86502(16) 1.12215(17) 0.0577(8) Uani 1 1 d .
H28A H 1.6308 0.8674 1.1650 0.069 Uiso 1 1 calc R
C29 C 1.1829(4) 0.74068(16) 1.27659(14) 0.0551(7) Uani 1 1 d .
H29A H 1.2771 0.7432 1.3190 0.066 Uiso 1 1 calc R
C30 C 1.0303(4) 0.71094(16) 1.28371(14) 0.0593(8) Uani 1 1 d .
H30A H 1.0201 0.6935 1.3310 0.071 Uiso 1 1 calc R
C31 C 0.8853(3) 0.70595(15) 1.21983(14) 0.0552(7) Uani 1 1 d .
H31A H 0.7805 0.6856 1.2256 0.066 Uiso 1 1 calc R
C32 C 0.8982(3) 0.73068(15) 1.15026(14) 0.0494(7) Uani 1 1 d .
H32A H 0.8021 0.7263 1.1088 0.059 Uiso 1 1 calc R

loop_
_atom_site_aniso_label
_atom_site_aniso_U_11
_atom_site_aniso_U_22
_atom_site_aniso_U_33
_atom_site_aniso_U_23
_atom_site_aniso_U_13
_atom_site_aniso_U_12
O1 0.0635(12) 0.0438(10) 0.0464(10) 0.0104(9) 0.0016(9) 0.0040(9)
N1 0.0420(12) 0.0446(13) 0.0313(11) -0.0007(10) 0.0067(9) -0.0008(10)
N2 0.0441(12) 0.0436(13) 0.0357(11) 0.0009(10) -0.0021(10) -0.0044(10)
N3 0.0447(13) 0.0452(13) 0.0404(12) 0.0020(11) -0.0027(10) 0.0002(11)
C1 0.0431(16) 0.0444(16) 0.0504(16) 0.0029(14) -0.0064(13) -0.0030(14)
C2 0.0485(18) 0.0504(17) 0.077(2) 0.0068(16) 0.0057(15) -0.0025(15)
C3 0.058(2) 0.068(2) 0.107(3) 0.018(2) 0.0224(19) -0.0002(18)
C4 0.050(2) 0.084(3) 0.112(3) 0.030(2) 0.013(2) -0.012(2)
C5 0.057(2) 0.069(2) 0.099(3) 0.017(2) -0.012(2) -0.0215(19)
C6 0.0467(18) 0.0528(18) 0.068(2) 0.0087(16) -0.0117(15) -0.0128(15)
C7 0.077(2) 0.0464(18) 0.072(2) -0.0052(17) -0.0168(18) -0.0130(17)
C8 0.067(2) 0.0493(18) 0.0561(18) -0.0024(15) -0.0121(16) -0.0030(16)
C9 0.0548(17) 0.0389(15) 0.0426(15) 0.0007(13) -0.0085(13) -0.0021(14)
C10 0.0444(16) 0.0408(15) 0.0386(14) 0.0022(12) -0.0108(12) -0.0046(13)
C11 0.0648(19) 0.0520(17) 0.0521(18) -0.0011(15) -0.0035(15) 0.0035(16)
C12 0.080(2) 0.074(2) 0.065(2) -0.0090(19) 0.0117(17) 0.0136(19)
C13 0.108(3) 0.075(3) 0.076(2) -0.018(2) 0.009(2) 0.017(2)
C14 0.102(3) 0.053(2) 0.073(2) -0.0192(18) -0.008(2) 0.003(2)
C15 0.0412(14) 0.0428(15) 0.0341(14) -0.0030(12) 0.0038(12) -0.0018(12)
C16 0.0421(15) 0.0414(15) 0.0340(14) 0.0024(12) 0.0080(12) 0.0021(12)
C17 0.0368(14) 0.0438(15) 0.0313(13) -0.0011(12) 0.0080(11) -0.0025(12)
C18 0.086(2) 0.0439(17) 0.072(2) 0.0106(15) 0.0182(17) 0.0017(16)
C19 0.0376(14) 0.0398(14) 0.0312(13) -0.0041(11) 0.0025(11) 0.0016(11)
C20 0.0429(15) 0.0420(14) 0.0325(14) -0.0042(11) 0.0037(11) 0.0001(12)
C21 0.0450(16) 0.0471(15) 0.0334(14) 0.0000(12) 0.0008(12) 0.0044(13)
C22 0.0426(16) 0.0595(17) 0.0407(16) -0.0052(14) -0.0061(12) 0.0036(13)
C23 0.0383(15) 0.0464(15) 0.0438(16) -0.0081(13) 0.0039(12) -0.0001(12)
C24 0.0402(15) 0.0411(14) 0.0380(14) -0.0037(12) 0.0056(12) -0.0015(12)
C25 0.0444(16) 0.0599(17) 0.0473(16) -0.0012(14) 0.0105(13) -0.0069(14)
C26 0.0571(18) 0.0646(19) 0.0560(17) -0.0008(15) 0.0250(15) -0.0058(15)
C27 0.0399(16) 0.066(2) 0.083(2) -0.0099(18) 0.0174(17) -0.0078(14)
C28 0.0402(16) 0.0654(19) 0.0620(19) -0.0080(16) 0.0022(14) -0.0049(14)
C29 0.0648(19) 0.0614(18) 0.0323(15) -0.0009(13) -0.0006(13) 0.0057(15)
C30 0.072(2) 0.0685(19) 0.0370(16) 0.0094(14) 0.0128(15) 0.0041(17)
C31 0.0558(18) 0.0668(19) 0.0448(17) 0.0059(14) 0.0160(14) -0.0023(14)
C32 0.0456(16) 0.0603(17) 0.0388(16) 0.0000(13) 0.0037(12) -0.0047(14)

loop_
_atom_type_symbol
_atom_type_description
_atom_type_scat_dispersion_real
_atom_type_scat_dispersion_imag
_atom_type_scat_source
C C 0.0033 0.0016 'International Tables Vol C Tables 4.2.6.8 and 6.1.1.4'
H H 0.0000 0.0000 'International Tables Vol C Tables 4.2.6.8 and 6.1.1.4'
N N 0.0061 0.0033 'International Tables Vol C Tables 4.2.6.8 and 6.1.1.4'
O O 0.0106 0.0060 'International Tables Vol C Tables 4.2.6.8 and 6.1.1.4'

loop_
_geom_angle_atom_site_label_1
_geom_angle_atom_site_label_2
_geom_angle_atom_site_label_3
_geom_angle
C16 O1 C18 118.15(19)
C16 N1 C17 114.1(2)
C17 N2 C15 114.9(2)
C16 N3 C15 114.05(19)
C10 C1 C2 122.7(2)
C10 C1 C6 119.3(3)
C2 C1 C6 117.9(3)
C3 C2 C1 121.5(3)
C3 C2 H2A 119.3
C1 C2 H2A 119.3
C2 C3 C4 120.5(3)
C2 C3 H3A 119.7
C4 C3 H3A 119.7
C5 C4 C3 120.3(3)
C5 C4 H4A 119.8
C3 C4 H4A 119.8
C4 C5 C6 121.3(3)
C4 C5 H5A 119.3
C6 C5 H5A 119.3
C7 C6 C5 123.0(3)
C7 C6 C1 118.6(3)
C5 C6 C1 118.4(3)
C8 C7 C6 122.9(3)
C8 C7 H7A 118.6
C6 C7 H7A 118.6
C7 C8 C9 118.6(3)
C7 C8 C14 122.4(3)
C9 C8 C14 119.0(3)
C10 C9 C11 122.8(2)
C10 C9 C8 119.5(3)
C11 C9 C8 117.7(3)
C1 C10 C9 121.1(2)
C1 C10 C15 120.2(2)
C9 C10 C15 118.7(2)
C12 C11 C9 121.5(3)
C12 C11 H11A 119.2
C9 C11 H11A 119.2
C11 C12 C13 120.2(3)
C11 C12 H12A 119.9
C13 C12 H12A 119.9
C14 C13 C12 121.4(3)
C14 C13 H13A 119.3
C12 C13 H13A 119.3
C13 C14 C8 120.2(3)
C13 C14 H14A 119.9
C8 C14 H14A 119.9
N3 C15 N2 125.2(2)
N3 C15 C10 116.83(19)
N2 C15 C10 118.0(2)
N1 C16 O1 119.6(2)
N1 C16 N3 126.8(2)
O1 C16 N3 113.7(2)
N2 C17 N1 124.9(2)
N2 C17 C19 118.0(2)
N1 C17 C19 117.1(2)
O1 C18 H18A 109.5
O1 C18 H18B 109.5
H18A C18 H18B 109.5
O1 C18 H18C 109.5
H18A C18 H18C 109.5
H18B C18 H18C 109.5
C20 C19 C24 121.3(2)
C20 C19 C17 119.1(2)
C24 C19 C17 119.5(2)
C19 C20 C32 123.8(2)
C19 C20 C21 118.7(2)
C32 C20 C21 117.5(2)
C22 C21 C29 121.4(2)
C22 C21 C20 119.5(2)
C29 C21 C20 119.1(2)
C21 C22 C23 122.5(2)
C21 C22 H22A 118.7
C23 C22 H22A 118.7
C22 C23 C28 121.5(2)
C22 C23 C24 119.3(2)
C28 C23 C24 119.2(2)
C19 C24 C25 124.6(2)
C19 C24 C23 118.6(2)
C25 C24 C23 116.8(2)
C26 C25 C24 122.1(2)
C26 C25 H25A 119.0
C24 C25 H25A 119.0
C25 C26 C27 120.6(3)
C25 C26 H26A 119.7
C27 C26 H26A 119.7
C28 C27 C26 119.8(3)
C28 C27 H27A 120.1
C26 C27 H27A 120.1
C27 C28 C23 121.6(3)
C27 C28 H28A 119.2
C23 C28 H28A 119.2
C30 C29 C21 120.9(2)
C30 C29 H29A 119.5
C21 C29 H29A 119.5
C29 C30 C31 120.6(3)
C29 C30 H30A 119.7
C31 C30 H30A 119.7
C32 C31 C30 120.5(3)
C32 C31 H31A 119.8
C30 C31 H31A 119.8
C31 C32 C20 121.5(2)
C31 C32 H32A 119.3
C20 C32 H32A 119.3

loop_
_geom_bond_atom_site_label_1
_geom_bond_atom_site_label_2
_geom_bond_distance
O1 C16 1.336(3)
O1 C18 1.444(3)
N1 C16 1.328(3)
N1 C17 1.353(3)
N2 C17 1.338(3)
N2 C15 1.347(3)
N3 C16 1.337(3)
N3 C15 1.338(3)
C1 C10 1.404(4)
C1 C2 1.429(4)
C1 C6 1.439(4)
C2 C3 1.360(4)
C2 H2A 0.9300
C3 C4 1.410(4)
C3 H3A 0.9300
C4 C5 1.360(4)
C4 H4A 0.9300
C5 C6 1.429(4)
C5 H5A 0.9300
C6 C7 1.400(4)
C7 C8 1.392(4)
C7 H7A 0.9300
C8 C9 1.435(4)
C8 C14 1.435(4)
C9 C10 1.415(3)
C9 C11 1.423(4)
C10 C15 1.491(3)
C11 C12 1.366(4)
C11 H11A 0.9300
C12 C13 1.401(4)
C12 H12A 0.9300
C13 C14 1.353(5)
C13 H13A 0.9300
C14 H14A 0.9300
C17 C19 1.500(3)
C18 H18A 0.9600
C18 H18B 0.9600
C18 H18C 0.9600
C19 C20 1.418(3)
C19 C24 1.424(3)
C20 C32 1.428(3)
C20 C21 1.439(3)
C21 C22 1.391(4)
C21 C29 1.429(3)
C22 C23 1.396(3)
C22 H22A 0.9300
C23 C28 1.427(3)
C23 C24 1.440(3)
C24 C25 1.429(3)
C25 C26 1.361(3)
C25 H25A 0.9300
C26 C27 1.416(3)
C26 H26A 0.9300
C27 C28 1.353(4)
C27 H27A 0.9300
C28 H28A 0.9300
C29 C30 1.348(4)
C29 H29A 0.9300
C30 C31 1.417(3)
C30 H30A 0.9300
C31 C32 1.359(3)
C31 H31A 0.9300
C32 H32A 0.9300

loop_
_geom_torsion_atom_site_label_1
_geom_torsion_atom_site_label_2
_geom_torsion_atom_site_label_3
_geom_torsion_atom_site_label_4
_geom_torsion
C10 C1 C2 C3 -178.3(2)
C6 C1 C2 C3 0.8(4)
C1 C2 C3 C4 -0.4(4)
C2 C3 C4 C5 -0.1(5)
C3 C4 C5 C6 0.3(5)
C4 C5 C6 C7 179.0(3)
C4 C5 C6 C1 0.2(4)
C10 C1 C6 C7 -0.5(4)
C2 C1 C6 C7 -179.6(2)
C10 C1 C6 C5 178.4(2)
C2 C1 C6 C5 -0.7(3)
C5 C6 C7 C8 -177.4(2)
C1 C6 C7 C8 1.5(4)
C6 C7 C8 C9 -1.0(4)
C6 C7 C8 C14 178.7(3)
C7 C8 C9 C10 -0.5(4)
C14 C8 C9 C10 179.8(2)
C7 C8 C9 C11 179.5(2)
C14 C8 C9 C11 -0.2(4)
C2 C1 C10 C9 178.1(2)
C6 C1 C10 C9 -1.0(3)
C2 C1 C10 C15 -3.7(3)
C6 C1 C10 C15 177.2(2)
C11 C9 C10 C1 -178.5(2)
C8 C9 C10 C1 1.5(3)
C11 C9 C10 C15 3.3(3)
C8 C9 C10 C15 -176.7(2)
C10 C9 C11 C12 -179.4(2)
C8 C9 C11 C12 0.6(4)
C9 C11 C12 C13 -0.4(4)
C11 C12 C13 C14 -0.3(5)
C12 C13 C14 C8 0.7(5)
C7 C8 C14 C13 179.9(3)
C9 C8 C14 C13 -0.4(4)
C16 N3 C15 N2 0.6(4)
C16 N3 C15 C10 -179.2(2)
C17 N2 C15 N3 1.1(3)
C17 N2 C15 C10 -179.0(2)
C1 C10 C15 N3 -88.3(3)
C9 C10 C15 N3 90.0(3)
C1 C10 C15 N2 91.9(3)
C9 C10 C15 N2 -89.9(3)
C17 N1 C16 O1 -177.2(2)
C17 N1 C16 N3 2.6(3)
C18 O1 C16 N1 1.1(3)
C18 O1 C16 N3 -178.7(2)
C15 N3 C16 N1 -2.6(4)
C15 N3 C16 O1 177.2(2)
C15 N2 C17 N1 -1.2(3)
C15 N2 C17 C19 179.5(2)
C16 N1 C17 N2 -0.5(3)
C16 N1 C17 C19 178.8(2)
N2 C17 C19 C20 -53.0(3)
N1 C17 C19 C20 127.7(2)
N2 C17 C19 C24 124.7(2)
N1 C17 C19 C24 -54.6(3)
C24 C19 C20 C32 177.2(2)
C17 C19 C20 C32 -5.1(4)
C24 C19 C20 C21 -0.7(3)
C17 C19 C20 C21 177.0(2)
C19 C20 C21 C22 -0.8(3)
C32 C20 C21 C22 -178.8(2)
C19 C20 C21 C29 178.3(2)
C32 C20 C21 C29 0.3(3)
C29 C21 C22 C23 -177.9(2)
C20 C21 C22 C23 1.2(4)
C21 C22 C23 C28 179.0(2)
C21 C22 C23 C24 -0.1(4)
C20 C19 C24 C25 180.0(2)
C17 C19 C24 C25 2.3(4)
C20 C19 C24 C23 1.8(3)
C17 C19 C24 C23 -175.9(2)
C22 C23 C24 C19 -1.4(3)
C28 C23 C24 C19 179.5(2)
C22 C23 C24 C25 -179.8(2)
C28 C23 C24 C25 1.1(3)
C19 C24 C25 C26 -179.1(2)
C23 C24 C25 C26 -0.9(4)
C24 C25 C26 C27 0.1(4)
C25 C26 C27 C28 0.5(4)
C26 C27 C28 C23 -0.3(4)
C22 C23 C28 C27 -179.7(3)
C24 C23 C28 C27 -0.6(4)
C22 C21 C29 C30 178.3(2)
C20 C21 C29 C30 -0.8(4)
C21 C29 C30 C31 0.5(4)
C29 C30 C31 C32 0.4(4)
C30 C31 C32 C20 -0.9(4)
C19 C20 C32 C31 -177.4(2)
C21 C20 C32 C31 0.5(4)
